data_2228107
loop_
_publ_author_name
'Li, Kai-Hui'
'Lei, Qing-Duo'
'Mei, Chong-Zhen'

_publ_section_title
;
 4-Cyano-1-(4-nitrobenzyl)pyridinium
 bis(2-thioxo-1,3-dithiole-4,5-dithiolato-\k^2^<i>S</i>^4^,<i>S</i>^5^)nickelate(III)
;
_journal_coeditor_code XU5018
_journal_issue 10
_journal_name_full 'Acta Crystallographica Section E'
_journal_page_first m1311
_journal_paper_doi 10.1107/S1600536810037426
_journal_volume 66
_journal_year 2010
_chemical_formula_iupac '(C13 H10 N3 O2) [Ni (C3 S5)2]'
_chemical_formula_moiety 'C13 H10 N3 O2, C6 Ni S10'
_chemical_formula_sum 'C19 H10 N3 Ni O2 S10'
_chemical_formula_weight 691.61
_chemical_name_systematic
;
4-Cyano-1-(4-nitrobenzyl)pyridinium
bis(2-thioxo-1,3-dithiole-4,5-dithiolato-
\k^2^<i>S</i>^4^,<i>S</i>^5^)nickelate(III)
;
_space_group_IT_number 14
_symmetry_cell_setting monoclinic
_symmetry_space_group_name_Hall '-P 2ybc'
_symmetry_space_group_name_H-M 'P 1 21/c 1'
_atom_sites_solution_hydrogens geom
_atom_sites_solution_primary direct
_atom_sites_solution_secondary difmap
_audit_creation_method SHELXL-97
_cell_angle_alpha 90.00
_cell_angle_beta 106.181(3)
_cell_angle_gamma 90.00
_cell_formula_units_Z 4
_cell_length_a 8.4896(17)
_cell_length_b 25.789(5)
_cell_length_c 12.043(3)
_cell_measurement_reflns_used 947
_cell_measurement_temperature 296(2)
_cell_measurement_theta_max 24.313
_cell_measurement_theta_min 2.366
_cell_volume 2532.2(9)
_computing_cell_refinement 'SAINT (Bruker, 2005)'
_computing_data_collection 'APEX2 (Bruker, 2005)'
_computing_data_reduction 'SAINT (Bruker, 2005)'
_computing_molecular_graphics 'SHELXTL (Sheldrick, 2008)'
_computing_publication_material 'SHELXTL (Sheldrick, 2008)'
_computing_structure_refinement 'SHELXL97 (Sheldrick, 2008)'
_computing_structure_solution 'SHELXS97 (Sheldrick, 2008)'
_diffrn_ambient_temperature 296(2)
_diffrn_measured_fraction_theta_full 0.994
_diffrn_measured_fraction_theta_max 0.994
_diffrn_measurement_device_type 'Bruker SMART APEXII CCD area detector'
_diffrn_measurement_method '\f and \w scans'
_diffrn_radiation_monochromator graphite
_diffrn_radiation_source 'fine-focus sealed tube'
_diffrn_radiation_type MoK\a
_diffrn_radiation_wavelength 0.71073
_diffrn_reflns_av_R_equivalents 0.0427
_diffrn_reflns_av_sigmaI/netI 0.0442
_diffrn_reflns_limit_h_max 10
_diffrn_reflns_limit_h_min -9
_diffrn_reflns_limit_k_max 21
_diffrn_reflns_limit_k_min -30
_diffrn_reflns_limit_l_max 14
_diffrn_reflns_limit_l_min -14
_diffrn_reflns_number 12415
_diffrn_reflns_theta_full 25.00
_diffrn_reflns_theta_max 25.00
_diffrn_reflns_theta_min 1.93
_diffrn_standards_number 0
_exptl_absorpt_coefficient_mu 1.617
_exptl_absorpt_correction_T_max 0.7935
_exptl_absorpt_correction_T_min 0.7380
_exptl_absorpt_correction_type multi-scan
_exptl_absorpt_process_details '(SADABS; Bruker, 2005)'
_exptl_crystal_colour black
_exptl_crystal_density_diffrn 1.814
_exptl_crystal_density_method 'not measured'
_exptl_crystal_description block
_exptl_crystal_F_000 1396
_exptl_crystal_size_max 0.20
_exptl_crystal_size_mid 0.17
_exptl_crystal_size_min 0.15
_refine_diff_density_max 0.571
_refine_diff_density_min -0.258
_refine_ls_extinction_method none
_refine_ls_goodness_of_fit_ref 1.021
_refine_ls_hydrogen_treatment constr
_refine_ls_matrix_type full
_refine_ls_number_parameters 316
_refine_ls_number_reflns 4423
_refine_ls_number_restraints 0
_refine_ls_restrained_S_all 1.021
_refine_ls_R_factor_all 0.0565
_refine_ls_R_factor_gt 0.0404
_refine_ls_shift/su_max 0.001
_refine_ls_shift/su_mean 0.000
_refine_ls_structure_factor_coef Fsqd
_refine_ls_weighting_details 'calc w=1/[\s^2^(Fo^2^)+(0.0387P)^2^+0.1500P] where P=(Fo^2^+2Fc^2^)/3'
_refine_ls_weighting_scheme calc
_refine_ls_wR_factor_gt 0.0853
_refine_ls_wR_factor_ref 0.0896
_reflns_number_gt 3343
_reflns_number_total 4423
_reflns_threshold_expression >2sigma(I)
_cod_data_source_file xu5018.cif
_cod_data_source_block I
_cod_original_cell_volume 2532.3(9)
_cod_original_sg_symbol_H-M 'P 21/c'
_cod_database_code 2228107
_cod_database_fobs_code 2228107

loop_
_symmetry_equiv_pos_as_xyz
'x, y, z'
'-x, y+1/2, -z+1/2'
'-x, -y, -z'
'x, -y-1/2, z-1/2'

loop_
_atom_site_type_symbol
_atom_site_label
_atom_site_fract_x
_atom_site_fract_y
_atom_site_fract_z
_atom_site_U_iso_or_equiv
_atom_site_adp_type
_atom_site_calc_flag
_atom_site_refinement_flags
_atom_site_occupancy
_atom_site_disorder_assembly
_atom_site_disorder_group
Ni Ni1 0.12504(5) 0.535201(17) 0.42287(3) 0.04673(14) Uani d . 1 . .
O O1 0.2608(4) 0.40743(10) -0.0690(2) 0.0797(9) Uani d . 1 . .
O O2 0.5120(4) 0.39512(10) 0.0279(2) 0.0754(8) Uani d . 1 . .
N N1 0.5275(4) 0.80533(13) -0.0531(3) 0.0746(10) Uani d . 1 . .
N N2 0.4084(3) 0.64870(9) 0.1936(2) 0.0424(6) Uani d . 1 . .
N N3 0.3834(4) 0.41930(11) 0.0065(2) 0.0552(8) Uani d . 1 . .
S S1 0.08507(13) 0.76215(4) 0.75005(9) 0.0690(3) Uani d . 1 . .
S S2 -0.05329(12) 0.69214(4) 0.55265(9) 0.0660(3) Uani d . 1 . .
S S3 0.27096(11) 0.67162(4) 0.69657(8) 0.0602(3) Uani d . 1 . .
S S4 -0.05363(11) 0.59682(4) 0.40526(8) 0.0620(3) Uani d . 1 . .
S S5 0.29798(11) 0.57297(4) 0.56561(8) 0.0578(3) Uani d . 1 . .
S S6 -0.04453(10) 0.49687(4) 0.27893(8) 0.0581(3) Uani d . 1 . .
S S7 0.30541(10) 0.47438(4) 0.44187(8) 0.0559(3) Uani d . 1 . .
S S8 -0.01230(12) 0.39818(4) 0.15167(8) 0.0661(3) Uani d . 1 . .
S S9 0.31466(11) 0.37927(4) 0.29563(8) 0.0596(3) Uani d . 1 . .
S S10 0.16951(15) 0.30728(4) 0.10160(11) 0.0842(4) Uani d . 1 . .
C C1 0.0997(4) 0.71136(13) 0.6712(3) 0.0553(9) Uani d . 1 . .
C C2 0.0396(4) 0.63686(13) 0.5171(3) 0.0514(9) Uani d . 1 . .
C C3 0.1933(4) 0.62697(13) 0.5861(3) 0.0499(9) Uani d . 1 . .
C C4 0.0626(4) 0.44299(13) 0.2605(3) 0.0510(9) Uani d . 1 . .
C C5 0.2162(4) 0.43352(13) 0.3297(3) 0.0487(8) Uani d . 1 . .
C C6 0.1579(4) 0.35837(14) 0.1780(3) 0.0602(10) Uani d . 1 . .
C C8 0.4722(4) 0.72766(12) 0.0638(3) 0.0442(8) Uani d . 1 . .
C C9 0.5968(4) 0.70593(12) 0.1495(3) 0.0480(8) Uani d . 1 . .
H H9 0.7035 0.7184 0.1643 0.058 Uiso calc R 1 . .
C C10 0.5612(4) 0.66582(12) 0.2124(3) 0.0472(8) Uani d . 1 . .
H H10 0.6451 0.6503 0.2693 0.057 Uiso calc R 1 . .
C C11 0.2853(4) 0.66928(12) 0.1100(3) 0.0458(8) Uani d . 1 . .
H H11 0.1793 0.6565 0.0976 0.055 Uiso calc R 1 . .
C C12 0.3145(4) 0.70877(12) 0.0432(3) 0.0484(8) Uani d . 1 . .
H H12 0.2295 0.7228 -0.0153 0.058 Uiso calc R 1 . .
C C13 0.3706(4) 0.60448(12) 0.2623(3) 0.0511(9) Uani d . 1 . .
H H13A 0.2637 0.6097 0.2749 0.061 Uiso calc R 1 . .
H H13B 0.4516 0.6031 0.3372 0.061 Uiso calc R 1 . .
C C14 0.5122(4) 0.52460(13) 0.2208(3) 0.0485(9) Uani d . 1 . .
H H14 0.6052 0.5348 0.2781 0.058 Uiso calc R 1 . .
C C15 0.3716(4) 0.55425(11) 0.1992(2) 0.0404(7) Uani d . 1 . .
C C16 0.2328(4) 0.53870(12) 0.1150(3) 0.0476(8) Uani d . 1 . .
H H16 0.1371 0.5581 0.1013 0.057 Uiso calc R 1 . .
C C17 0.2358(4) 0.49449(12) 0.0513(3) 0.0474(8) Uani d . 1 . .
H H17 0.1435 0.4841 -0.0064 0.057 Uiso calc R 1 . .
C C18 0.3785(4) 0.46620(12) 0.0752(2) 0.0415(8) Uani d . 1 . .
C C19 0.5162(4) 0.48020(13) 0.1588(3) 0.0484(8) Uani d . 1 . .
H H19 0.6109 0.4602 0.1735 0.058 Uiso calc R 1 . .
C C20 0.5035(4) 0.77070(14) -0.0025(3) 0.0538(9) Uani d . 1 . .

loop_
_atom_site_aniso_label
_atom_site_aniso_U_11
_atom_site_aniso_U_22
_atom_site_aniso_U_33
_atom_site_aniso_U_12
_atom_site_aniso_U_13
_atom_site_aniso_U_23
Ni1 0.0354(2) 0.0605(3) 0.0427(3) 0.0008(2) 0.00814(19) 0.0116(2)
O1 0.094(2) 0.0649(18) 0.0670(18) -0.0028(15) 0.0001(16) -0.0202(14)
O2 0.083(2) 0.0650(18) 0.0817(19) 0.0176(16) 0.0288(16) -0.0093(14)
N1 0.084(2) 0.070(2) 0.068(2) -0.0089(19) 0.0177(19) 0.0166(18)
N2 0.0533(17) 0.0397(15) 0.0352(14) -0.0012(13) 0.0137(13) -0.0033(12)
N3 0.075(2) 0.0465(19) 0.0471(18) -0.0005(17) 0.0216(17) 0.0048(14)
S1 0.0714(7) 0.0700(7) 0.0707(7) 0.0025(5) 0.0282(5) 0.0038(5)
S2 0.0494(6) 0.0619(6) 0.0801(7) 0.0097(5) 0.0074(5) 0.0082(5)
S3 0.0480(5) 0.0662(6) 0.0623(6) 0.0019(5) 0.0082(4) 0.0029(5)
S4 0.0433(5) 0.0683(7) 0.0632(6) 0.0080(4) -0.0037(4) 0.0067(5)
S5 0.0409(5) 0.0680(6) 0.0569(6) 0.0088(4) 0.0011(4) 0.0029(5)
S6 0.0376(5) 0.0763(7) 0.0546(6) 0.0032(4) 0.0031(4) 0.0042(5)
S7 0.0403(5) 0.0726(6) 0.0486(5) 0.0074(4) 0.0022(4) 0.0011(4)
S8 0.0549(6) 0.0742(7) 0.0610(6) -0.0100(5) 0.0026(5) -0.0021(5)
S9 0.0533(6) 0.0602(6) 0.0634(6) 0.0004(5) 0.0133(5) 0.0046(5)
S10 0.0937(9) 0.0676(7) 0.0933(8) -0.0168(6) 0.0295(7) -0.0164(6)
C1 0.051(2) 0.058(2) 0.062(2) -0.0038(17) 0.0230(18) 0.0135(18)
C2 0.0419(19) 0.051(2) 0.061(2) 0.0022(16) 0.0148(17) 0.0148(17)
C3 0.046(2) 0.051(2) 0.052(2) -0.0036(16) 0.0117(16) 0.0121(16)
C4 0.044(2) 0.062(2) 0.047(2) -0.0052(17) 0.0128(16) 0.0072(17)
C5 0.0421(19) 0.060(2) 0.0463(19) -0.0017(16) 0.0159(16) 0.0101(16)
C6 0.060(2) 0.066(2) 0.056(2) -0.0156(19) 0.0190(18) 0.0090(18)
C8 0.057(2) 0.0373(19) 0.0412(19) -0.0013(16) 0.0175(16) -0.0019(15)
C9 0.049(2) 0.049(2) 0.046(2) -0.0029(16) 0.0124(16) 0.0001(16)
C10 0.052(2) 0.048(2) 0.0385(18) 0.0043(17) 0.0067(15) -0.0020(16)
C11 0.048(2) 0.040(2) 0.051(2) -0.0027(16) 0.0153(16) -0.0069(16)
C12 0.053(2) 0.043(2) 0.0460(19) 0.0058(16) 0.0087(16) -0.0009(16)
C13 0.071(2) 0.047(2) 0.0395(18) -0.0047(18) 0.0208(17) 0.0023(16)
C14 0.048(2) 0.056(2) 0.0364(18) -0.0059(16) 0.0029(15) 0.0038(16)
C15 0.050(2) 0.0405(18) 0.0329(16) -0.0041(15) 0.0144(15) 0.0059(14)
C16 0.0411(18) 0.046(2) 0.055(2) 0.0015(15) 0.0122(16) 0.0055(17)
C17 0.0404(19) 0.046(2) 0.050(2) -0.0060(16) 0.0036(16) 0.0034(16)
C18 0.054(2) 0.0370(18) 0.0370(17) -0.0027(15) 0.0175(15) 0.0038(14)
C19 0.047(2) 0.050(2) 0.046(2) 0.0050(16) 0.0102(16) 0.0078(16)
C20 0.061(2) 0.052(2) 0.047(2) -0.0031(18) 0.0120(18) 0.0024(18)

loop_
_atom_type_symbol
_atom_type_description
_atom_type_scat_dispersion_real
_atom_type_scat_dispersion_imag
_atom_type_scat_source
C C 0.0033 0.0016 'International Tables Vol C Tables 4.2.6.8 and 6.1.1.4'
H H 0.0000 0.0000 'International Tables Vol C Tables 4.2.6.8 and 6.1.1.4'
N N 0.0061 0.0033 'International Tables Vol C Tables 4.2.6.8 and 6.1.1.4'
O O 0.0106 0.0060 'International Tables Vol C Tables 4.2.6.8 and 6.1.1.4'
S S 0.1246 0.1234 'International Tables Vol C Tables 4.2.6.8 and 6.1.1.4'
Ni Ni 0.3393 1.1124 'International Tables Vol C Tables 4.2.6.8 and 6.1.1.4'

loop_
_geom_angle_atom_site_label_1
_geom_angle_atom_site_label_2
_geom_angle_atom_site_label_3
_geom_angle_site_symmetry_1
_geom_angle_site_symmetry_3
_geom_angle
_geom_angle_publ_flag
S5 Ni1 S7 . . 86.47(4) ?
S5 Ni1 S6 . . 178.98(4) ?
S7 Ni1 S6 . . 92.69(4) ?
S5 Ni1 S4 . . 92.83(4) ?
S7 Ni1 S4 . . 179.28(4) ?
S6 Ni1 S4 . . 88.01(4) ?
C10 N2 C11 . . 121.1(3) ?
C10 N2 C13 . . 120.6(3) ?
C11 N2 C13 . . 118.3(3) ?
O1 N3 O2 . . 124.0(3) ?
O1 N3 C18 . . 118.4(3) ?
O2 N3 C18 . . 117.7(3) ?
C1 S2 C2 . . 98.72(17) ?
C1 S3 C3 . . 97.80(16) ?
C2 S4 Ni1 . . 102.02(12) ?
C3 S5 Ni1 . . 102.58(11) ?
C4 S6 Ni1 . . 102.50(11) ?
C5 S7 Ni1 . . 102.63(12) ?
C6 S8 C4 . . 98.39(16) ?
C5 S9 C6 . . 97.64(17) ?
S1 C1 S2 . . 123.4(2) ?
S1 C1 S3 . . 124.3(2) ?
S2 C1 S3 . . 112.3(2) ?
C3 C2 S4 . . 121.6(3) ?
C3 C2 S2 . . 115.2(3) ?
S4 C2 S2 . . 123.19(19) ?
C2 C3 S5 . . 120.9(3) ?
C2 C3 S3 . . 115.9(3) ?
S5 C3 S3 . . 123.24(19) ?
C5 C4 S6 . . 121.4(3) ?
C5 C4 S8 . . 115.6(3) ?
S6 C4 S8 . . 123.02(19) ?
C4 C5 S7 . . 120.7(3) ?
C4 C5 S9 . . 116.3(3) ?
S7 C5 S9 . . 123.06(19) ?
S10 C6 S8 . . 123.9(2) ?
S10 C6 S9 . . 124.0(2) ?
S8 C6 S9 . . 112.1(2) ?
C9 C8 C12 . . 119.7(3) ?
C9 C8 C20 . . 120.7(3) ?
C12 C8 C20 . . 119.6(3) ?
C10 C9 C8 . . 118.9(3) ?
C10 C9 H9 . . 120.6 ?
C8 C9 H9 . . 120.6 ?
N2 C10 C9 . . 120.9(3) ?
N2 C10 H10 . . 119.5 ?
C9 C10 H10 . . 119.5 ?
N2 C11 C12 . . 120.4(3) ?
N2 C11 H11 . . 119.8 ?
C12 C11 H11 . . 119.8 ?
C11 C12 C8 . . 119.0(3) ?
C11 C12 H12 . . 120.5 ?
C8 C12 H12 . . 120.5 ?
N2 C13 C15 . . 110.2(2) ?
N2 C13 H13A . . 109.6 ?
C15 C13 H13A . . 109.6 ?
N2 C13 H13B . . 109.6 ?
C15 C13 H13B . . 109.6 ?
H13A C13 H13B . . 108.1 ?
C19 C14 C15 . . 120.7(3) ?
C19 C14 H14 . . 119.6 ?
C15 C14 H14 . . 119.6 ?
C14 C15 C16 . . 119.5(3) ?
C14 C15 C13 . . 120.6(3) ?
C16 C15 C13 . . 119.8(3) ?
C17 C16 C15 . . 120.3(3) ?
C17 C16 H16 . . 119.9 ?
C15 C16 H16 . . 119.9 ?
C18 C17 C16 . . 118.3(3) ?
C18 C17 H17 . . 120.9 ?
C16 C17 H17 . . 120.9 ?
C19 C18 C17 . . 122.6(3) ?
C19 C18 N3 . . 118.7(3) ?
C17 C18 N3 . . 118.6(3) ?
C18 C19 C14 . . 118.5(3) ?
C18 C19 H19 . . 120.8 ?
C14 C19 H19 . . 120.8 ?
N1 C20 C8 . . 178.6(4) ?

loop_
_geom_bond_atom_site_label_1
_geom_bond_atom_site_label_2
_geom_bond_site_symmetry_2
_geom_bond_distance
_geom_bond_publ_flag
Ni1 S5 . 2.1570(10) ?
Ni1 S7 . 2.1591(10) ?
Ni1 S6 . 2.1596(10) ?
Ni1 S4 . 2.1661(10) ?
O1 N3 . 1.215(3) ?
O2 N3 . 1.220(4) ?
N1 C20 . 1.132(4) ?
N2 C10 . 1.328(4) ?
N2 C11 . 1.343(4) ?
N2 C13 . 1.495(4) ?
N3 C18 . 1.473(4) ?
S1 C1 . 1.643(4) ?
S2 C1 . 1.714(4) ?
S2 C2 . 1.740(4) ?
S3 C1 . 1.735(4) ?
S3 C3 . 1.744(3) ?
S4 C2 . 1.707(4) ?
S5 C3 . 1.707(4) ?
S6 C4 . 1.709(4) ?
S7 C5 . 1.714(3) ?
S8 C6 . 1.728(4) ?
S8 C4 . 1.730(3) ?
S9 C5 . 1.736(4) ?
S9 C6 . 1.738(4) ?
S10 C6 . 1.626(4) ?
C2 C3 . 1.362(4) ?
C4 C5 . 1.360(4) ?
C8 C9 . 1.375(4) ?
C8 C12 . 1.380(4) ?
C8 C20 . 1.434(5) ?
C9 C10 . 1.365(4) ?
C9 H9 . 0.9300 ?
C10 H10 . 0.9300 ?
C11 C12 . 1.362(4) ?
C11 H11 . 0.9300 ?
C12 H12 . 0.9300 ?
C13 C15 . 1.503(4) ?
C13 H13A . 0.9700 ?
C13 H13B . 0.9700 ?
C14 C19 . 1.373(4) ?
C14 C15 . 1.379(4) ?
C14 H14 . 0.9300 ?
C15 C16 . 1.383(4) ?
C16 C17 . 1.378(4) ?
C16 H16 . 0.9300 ?
C17 C18 . 1.375(4) ?
C17 H17 . 0.9300 ?
C18 C19 . 1.362(4) ?
C19 H19 . 0.9300 ?

loop_
_geom_torsion_atom_site_label_1
_geom_torsion_atom_site_label_2
_geom_torsion_atom_site_label_3
_geom_torsion_atom_site_label_4
_geom_torsion_site_symmetry_1
_geom_torsion_site_symmetry_2
_geom_torsion_site_symmetry_3
_geom_torsion_site_symmetry_4
_geom_torsion
_geom_torsion_publ_flag
S5 Ni1 S4 C2 . . . . -3.08(12) ?
S6 Ni1 S4 C2 . . . . 177.50(12) ?
S7 Ni1 S5 C3 . . . . -177.63(12) ?
S4 Ni1 S5 C3 . . . . 2.52(12) ?
S7 Ni1 S6 C4 . . . . -2.01(12) ?
S4 Ni1 S6 C4 . . . . 177.84(12) ?
S5 Ni1 S7 C5 . . . . -176.49(12) ?
S6 Ni1 S7 C5 . . . . 2.94(12) ?
C2 S2 C1 S1 . . . . -177.9(2) ?
C2 S2 C1 S3 . . . . 2.8(2) ?
C3 S3 C1 S1 . . . . 177.6(2) ?
C3 S3 C1 S2 . . . . -3.1(2) ?
Ni1 S4 C2 C3 . . . . 3.3(3) ?
Ni1 S4 C2 S2 . . . . -175.84(18) ?
C1 S2 C2 C3 . . . . -1.3(3) ?
C1 S2 C2 S4 . . . . 177.9(2) ?
S4 C2 C3 S5 . . . . -1.5(4) ?
S2 C2 C3 S5 . . . . 177.70(18) ?
S4 C2 C3 S3 . . . . -179.97(18) ?
S2 C2 C3 S3 . . . . -0.7(4) ?
Ni1 S5 C3 C2 . . . . -1.2(3) ?
Ni1 S5 C3 S3 . . . . 177.12(18) ?
C1 S3 C3 C2 . . . . 2.4(3) ?
C1 S3 C3 S5 . . . . -176.0(2) ?
Ni1 S6 C4 C5 . . . . 0.3(3) ?
Ni1 S6 C4 S8 . . . . -177.69(18) ?
C6 S8 C4 C5 . . . . -1.7(3) ?
C6 S8 C4 S6 . . . . 176.4(2) ?
S6 C4 C5 S7 . . . . 2.4(4) ?
S8 C4 C5 S7 . . . . -179.46(18) ?
S6 C4 C5 S9 . . . . -176.42(18) ?
S8 C4 C5 S9 . . . . 1.7(4) ?
Ni1 S7 C5 C4 . . . . -3.7(3) ?
Ni1 S7 C5 S9 . . . . 175.08(17) ?
C6 S9 C5 C4 . . . . -0.8(3) ?
C6 S9 C5 S7 . . . . -179.6(2) ?
C4 S8 C6 S10 . . . . -179.0(2) ?
C4 S8 C6 S9 . . . . 1.1(2) ?
C5 S9 C6 S10 . . . . 179.7(2) ?
C5 S9 C6 S8 . . . . -0.4(2) ?
C12 C8 C9 C10 . . . . 0.2(5) ?
C20 C8 C9 C10 . . . . 178.5(3) ?
C11 N2 C10 C9 . . . . 2.0(5) ?
C13 N2 C10 C9 . . . . 179.5(3) ?
C8 C9 C10 N2 . . . . -1.7(5) ?
C10 N2 C11 C12 . . . . -0.7(5) ?
C13 N2 C11 C12 . . . . -178.4(3) ?
N2 C11 C12 C8 . . . . -0.8(5) ?
C9 C8 C12 C11 . . . . 1.0(5) ?
C20 C8 C12 C11 . . . . -177.3(3) ?
C10 N2 C13 C15 . . . . -93.8(3) ?
C11 N2 C13 C15 . . . . 83.8(4) ?
C19 C14 C15 C16 . . . . 0.7(5) ?
C19 C14 C15 C13 . . . . -176.3(3) ?
N2 C13 C15 C14 . . . . 93.1(3) ?
N2 C13 C15 C16 . . . . -84.0(4) ?
C14 C15 C16 C17 . . . . -1.4(5) ?
C13 C15 C16 C17 . . . . 175.7(3) ?
C15 C16 C17 C18 . . . . 1.1(5) ?
C16 C17 C18 C19 . . . . -0.1(5) ?
C16 C17 C18 N3 . . . . -179.2(3) ?
O1 N3 C18 C19 . . . . -179.0(3) ?
O2 N3 C18 C19 . . . . -0.1(4) ?
O1 N3 C18 C17 . . . . 0.1(4) ?
O2 N3 C18 C17 . . . . 179.0(3) ?
C17 C18 C19 C14 . . . . -0.5(5) ?
N3 C18 C19 C14 . . . . 178.5(3) ?
C15 C14 C19 C18 . . . . 0.2(5) ?
